data_7122764
loop_
_publ_author_name
'Hung, Ling-I'
'Yi, Hsiang-Yi'
'Shih, Yu-Chieh'
'Lin, Chia-Her'
'Wang, Sue-Lein'

_publ_section_title
;
 Carboxylic Acid-Protruding Zincophosphate Sheets Exhibiting Surface
 Mechanochemical Reactivity and Intriguing Nano-Morphological
 Reversibility
;
_journal_name_full 'Chemical Communications'
_journal_paper_doi 10.1039/C8CC09289C
_journal_year 2018
_chemical_formula_sum 'C8 H6 N O8 P Zn2'
_chemical_formula_weight 405.85
_space_group_crystal_system monoclinic
_space_group_IT_number 14
_space_group_name_Hall '-P 2ybc'
_space_group_name_H-M_alt 'P 1 21/c 1'
_symmetry_space_group_name_Hall '-P 2ybc'
_symmetry_space_group_name_H-M 'P 1 21/c 1'
_atom_sites_solution_hydrogens difmap
_audit_creation_method SHELXL-2014/6
_audit_update_record
;
2018-11-27 deposited with the CCDC.
2018-12-21 downloaded from the CCDC.
;
_cell_angle_alpha 90
_cell_angle_beta 90.205(2)
_cell_angle_gamma 90
_cell_formula_units_Z 4
_cell_length_a 16.8677(7)
_cell_length_b 6.5703(3)
_cell_length_c 9.6035(4)
_cell_measurement_reflns_used 3377
_cell_measurement_temperature 296(2)
_cell_measurement_theta_max 26.3304
_cell_measurement_theta_min 3.3276
_cell_volume 1064.31(8)
_computing_cell_refinement 'SAINT V8.34A (Bruker AXS Inc., 2013)'
_computing_data_collection 'Bruker APEX2'
_computing_data_reduction 'SAINT V8.34A (Bruker AXS Inc., 2013)'
_computing_molecular_graphics 'Bruker SHELXTL'
_computing_publication_material 'Bruker SHELXTL'
_computing_structure_refinement 'SHELXL-2014/6 (Sheldrick, 2014)'
_diffrn_ambient_temperature 296(2)
_diffrn_detector_area_resol_mean 8.3333
_diffrn_measured_fraction_theta_full 0.999
_diffrn_measured_fraction_theta_max 0.999
_diffrn_measurement_device_type 'Bruker APEX-II CCD'
_diffrn_measurement_method '\f and \w scans'
_diffrn_radiation_type MoK\a
_diffrn_radiation_wavelength 0.71073
_diffrn_reflns_av_R_equivalents 0.0295
_diffrn_reflns_av_unetI/netI 0.0258
_diffrn_reflns_Laue_measured_fraction_full 0.999
_diffrn_reflns_Laue_measured_fraction_max 0.999
_diffrn_reflns_limit_h_max 21
_diffrn_reflns_limit_h_min -19
_diffrn_reflns_limit_k_max 8
_diffrn_reflns_limit_k_min -8
_diffrn_reflns_limit_l_max 11
_diffrn_reflns_limit_l_min -12
_diffrn_reflns_number 8940
_diffrn_reflns_point_group_measured_fraction_full 0.999
_diffrn_reflns_point_group_measured_fraction_max 0.999
_diffrn_reflns_theta_full 25.242
_diffrn_reflns_theta_max 26.362
_diffrn_reflns_theta_min 2.415
_exptl_absorpt_coefficient_mu 4.700
_exptl_absorpt_correction_T_max 0.9485
_exptl_absorpt_correction_T_min 0.8924
_exptl_absorpt_correction_type multi-scan
_exptl_absorpt_process_details 'SADABS V2014/4 (Bruker AXS Inc.)'
_exptl_crystal_colour Colorless
_exptl_crystal_density_diffrn 2.533
_exptl_crystal_density_meas ?
_exptl_crystal_density_method 'not measured'
_exptl_crystal_description Lamellar
_exptl_crystal_F_000 800
_exptl_crystal_size_max 0.16
_exptl_crystal_size_mid 0.12
_exptl_crystal_size_min 0.02
_refine_diff_density_max 0.388
_refine_diff_density_min -0.292
_refine_diff_density_rms 0.087
_refine_ls_extinction_method none
_refine_ls_goodness_of_fit_ref 1.051
_refine_ls_hydrogen_treatment noref
_refine_ls_matrix_type full
_refine_ls_number_parameters 181
_refine_ls_number_reflns 2172
_refine_ls_number_restraints 0
_refine_ls_restrained_S_all 1.051
_refine_ls_R_factor_all 0.0272
_refine_ls_R_factor_gt 0.0205
_refine_ls_shift/su_max 0.002
_refine_ls_shift/su_mean 0.000
_refine_ls_structure_factor_coef Fsqd
_refine_ls_weighting_details 'w=1/[\s^2^(Fo^2^)+(0.0176P)^2^+1.4192P] where P=(Fo^2^+2Fc^2^)/3'
_refine_ls_weighting_scheme calc
_refine_ls_wR_factor_gt 0.0457
_refine_ls_wR_factor_ref 0.0475
_reflns_Friedel_coverage 0.000
_reflns_number_gt 1897
_reflns_number_total 2172
_reflns_threshold_expression 'I > 2\s(I)'
_cod_data_source_file c8cc09289c2.cif
_cod_data_source_block A2_400C_1hr_a
_cod_depositor_comments
;
The following automatic conversions were performed:

'_exptl_crystal_density_meas' value 'not measured' was changed to '?'
- the value is perceived as not measured.

Automatic conversion script
Id: cif_fix_values 4973 2017-02-22 13:04:09Z antanas 
;
_cod_database_code 7122764
_shelx_space_group_comment
;
The symmetry employed for this shelxl refinement is uniquely defined
by the following loop, which should always be used as a source of
symmetry information in preference to the above space-group names.
They are only intended as comments.
;
_shelxl_version_number 2014/6

loop_
_space_group_symop_operation_xyz
'x, y, z'
'-x, y+1/2, -z+1/2'
'-x, -y, -z'
'x, -y-1/2, z-1/2'

loop_
_atom_site_label
_atom_site_type_symbol
_atom_site_fract_x
_atom_site_fract_y
_atom_site_fract_z
_atom_site_U_iso_or_equiv
_atom_site_adp_type
_atom_site_occupancy
_atom_site_site_symmetry_order
_atom_site_calc_flag
Zn1 Zn 0.44114(2) -0.34373(4) 0.57899(3) 0.00539(8) Uani 1 1 d
Zn2 Zn 0.62411(2) -0.05173(4) 0.61436(3) 0.00629(8) Uani 1 1 d
P1 P 0.54934(4) -0.33897(9) 0.84715(6) 0.00475(14) Uani 1 1 d
O1 O 0.46981(10) -0.3910(2) 0.77550(17) 0.0066(4) Uani 1 1 d
O2 O 0.57886(10) -0.5290(2) 0.92882(17) 0.0054(4) Uani 1 1 d
O3 O 0.61278(10) -0.2737(3) 0.74525(18) 0.0074(4) Uani 1 1 d
O4 O 0.53538(10) -0.1706(2) 0.95656(17) 0.0063(4) Uani 1 1 d
O5 O 0.66674(10) 0.4057(3) 0.49255(19) 0.0089(4) Uani 1 1 d
O6 O 0.69556(11) 0.1782(3) 0.66078(19) 0.0108(4) Uani 1 1 d
O7 O 0.98845(13) 0.7548(3) 0.9501(2) 0.0270(5) Uani 1 1 d
O8 O 0.93444(13) 1.0363(3) 0.8620(2) 0.0276(5) Uani 1 1 d
C1 C 0.70509(15) 0.3456(4) 0.5984(3) 0.0078(5) Uani 1 1 d
C2 C 0.76831(15) 0.4814(4) 0.6571(3) 0.0100(5) Uani 1 1 d
C3 C 0.77785(15) 0.6875(4) 0.6192(3) 0.0088(5) Uani 1 1 d
C4 C 0.83550(16) 0.8038(4) 0.6866(3) 0.0107(5) Uani 1 1 d
C5 C 0.88444(16) 0.7174(4) 0.7879(3) 0.0128(6) Uani 1 1 d
C6 C 0.87742(16) 0.5122(4) 0.8220(3) 0.0135(6) Uani 1 1 d
C7 C 0.81880(16) 0.3978(4) 0.7579(3) 0.0128(6) Uani 1 1 d
C8 C 0.94017(16) 0.8451(4) 0.8712(3) 0.0153(6) Uani 1 1 d
N1 N 0.72659(13) 0.7843(3) 0.5213(2) 0.0098(5) Uani 1 1 d
H1 H 0.8421 0.9548 0.6698 0.050 Uiso 1 1 d
H2 H 0.9178 0.4573 0.8950 0.050 Uiso 1 1 d
H3 H 0.8137 0.2557 0.7764 0.050 Uiso 1 1 d
H4 H 0.7532 0.8739 0.4674 0.050 Uiso 1 1 d
H5 H 0.7078 0.7000 0.4569 0.050 Uiso 1 1 d
H6 H 1.0142 0.8204 1.0032 0.050 Uiso 1 1 d

loop_
_atom_site_aniso_label
_atom_site_aniso_U_11
_atom_site_aniso_U_22
_atom_site_aniso_U_33
_atom_site_aniso_U_23
_atom_site_aniso_U_13
_atom_site_aniso_U_12
Zn1 0.00756(16) 0.00477(14) 0.00381(14) 0.00029(11) -0.00181(11) -0.00047(11)
Zn2 0.00894(16) 0.00530(14) 0.00461(14) 0.00100(11) -0.00206(11) -0.00112(11)
P1 0.0073(3) 0.0036(3) 0.0034(3) 0.0005(2) -0.0013(2) 0.0004(2)
O1 0.0094(9) 0.0065(8) 0.0037(8) 0.0016(7) -0.0023(7) -0.0012(7)
O2 0.0087(9) 0.0039(8) 0.0036(8) 0.0005(7) -0.0016(7) 0.0001(7)
O3 0.0095(9) 0.0057(8) 0.0071(9) 0.0017(7) 0.0007(7) 0.0012(7)
O4 0.0083(9) 0.0057(8) 0.0049(8) -0.0003(7) -0.0001(7) 0.0002(7)
O5 0.0078(9) 0.0088(9) 0.0102(9) 0.0002(7) -0.0038(7) -0.0011(7)
O6 0.0133(10) 0.0076(9) 0.0114(9) 0.0008(8) -0.0044(8) -0.0029(7)
O7 0.0274(13) 0.0178(10) 0.0357(14) 0.0004(10) -0.0242(11) -0.0040(9)
O8 0.0286(13) 0.0110(10) 0.0430(15) -0.0006(10) -0.0195(11) -0.0014(9)
C1 0.0088(13) 0.0074(12) 0.0073(12) -0.0030(10) 0.0007(10) 0.0020(10)
C2 0.0077(13) 0.0096(12) 0.0126(14) -0.0017(10) 0.0002(11) -0.0001(10)
C3 0.0085(13) 0.0105(12) 0.0075(12) -0.0003(10) -0.0004(10) 0.0021(10)
C4 0.0107(14) 0.0100(12) 0.0114(13) -0.0019(11) -0.0005(11) -0.0004(10)
C5 0.0118(14) 0.0125(13) 0.0141(14) -0.0030(11) -0.0026(11) -0.0015(11)
C6 0.0125(14) 0.0113(13) 0.0165(15) -0.0019(11) -0.0046(11) 0.0010(11)
C7 0.0117(14) 0.0106(13) 0.0161(14) -0.0002(11) -0.0024(11) 0.0016(10)
C8 0.0125(15) 0.0156(14) 0.0179(15) -0.0001(12) -0.0034(12) -0.0016(11)
N1 0.0109(12) 0.0095(11) 0.0090(11) 0.0006(9) -0.0026(9) -0.0003(9)

loop_
_atom_type_symbol
_atom_type_description
_atom_type_scat_dispersion_real
_atom_type_scat_dispersion_imag
_atom_type_scat_source
C C 0.0033 0.0016 'International Tables Vol C Tables 4.2.6.8 and 6.1.1.4'
H H 0.0000 0.0000 'International Tables Vol C Tables 4.2.6.8 and 6.1.1.4'
N N 0.0061 0.0033 'International Tables Vol C Tables 4.2.6.8 and 6.1.1.4'
O O 0.0106 0.0060 'International Tables Vol C Tables 4.2.6.8 and 6.1.1.4'
P P 0.1023 0.0942 'International Tables Vol C Tables 4.2.6.8 and 6.1.1.4'
Zn Zn 0.2839 1.4301 'International Tables Vol C Tables 4.2.6.8 and 6.1.1.4'

loop_
_geom_angle_atom_site_label_1
_geom_angle_atom_site_label_2
_geom_angle_atom_site_label_3
_geom_angle
_geom_angle_site_symmetry_1
_geom_angle_site_symmetry_3
O1 Zn1 O4 112.38(7) . 4
O1 Zn1 O5 121.37(7) . 3_656
O4 Zn1 O5 122.71(7) 4 3_656
O1 Zn1 O2 103.21(7) . 2_656
O4 Zn1 O2 93.51(7) 4 2_656
O5 Zn1 O2 92.46(7) 3_656 2_656
O1 Zn1 O4 87.22(7) . 2_646
O4 Zn1 O4 79.06(7) 4 2_646
O5 Zn1 O4 84.93(7) 3_656 2_646
O2 Zn1 O4 169.00(6) 2_656 2_646
O3 Zn2 O6 119.31(7) . .
O3 Zn2 O2 137.53(7) . 4
O6 Zn2 O2 103.14(7) . 4
O3 Zn2 O1 88.64(7) . 2_656
O6 Zn2 O1 87.93(7) . 2_656
O2 Zn2 O1 91.61(7) 4 2_656
O3 Zn2 N1 88.55(8) . 1_545
O6 Zn2 N1 89.25(8) . 1_545
O2 Zn2 N1 93.72(7) 4 1_545
O1 Zn2 N1 174.42(7) 2_656 1_545
O3 P1 O1 112.92(10) . .
O3 P1 O4 110.27(10) . .
O1 P1 O4 109.11(10) . .
O3 P1 O2 109.13(10) . .
O1 P1 O2 108.86(9) . .
O4 P1 O2 106.33(9) . .
P1 O1 Zn1 126.99(10) . .
P1 O1 Zn2 121.51(10) . 2_646
Zn1 O1 Zn2 111.38(8) . 2_646
P1 O2 Zn2 110.84(9) . 4_556
P1 O2 Zn1 136.26(10) . 2_646
Zn2 O2 Zn1 110.67(8) 4_556 2_646
P1 O3 Zn2 134.81(11) . .
P1 O4 Zn1 124.19(10) . 4_556
P1 O4 Zn1 124.26(10) . 2_656
Zn1 O4 Zn1 100.94(7) 4_556 2_656
C1 O5 Zn1 132.77(17) . 3_656
C1 O6 Zn2 129.43(17) . .
C8 O7 H6 118.8 . .
O6 C1 O5 126.0(2) . .
O6 C1 C2 115.5(2) . .
O5 C1 C2 118.5(2) . .
C7 C2 C3 119.0(2) . .
C7 C2 C1 117.2(2) . .
C3 C2 C1 123.8(2) . .
C4 C3 C2 119.1(2) . .
C4 C3 N1 118.9(2) . .
C2 C3 N1 121.9(2) . .
C5 C4 C3 120.7(2) . .
C5 C4 H1 116.5 . .
C3 C4 H1 122.7 . .
C6 C5 C4 120.5(2) . .
C6 C5 C8 118.2(2) . .
C4 C5 C8 121.0(2) . .
C7 C6 C5 118.8(3) . .
C7 C6 H2 125.2 . .
C5 C6 H2 116.0 . .
C6 C7 C2 121.7(2) . .
C6 C7 H3 120.9 . .
C2 C7 H3 117.3 . .
O7 C8 O8 124.0(3) . .
O7 C8 C5 117.6(2) . .
O8 C8 C5 118.3(2) . .
C3 N1 Zn2 114.90(16) . 1_565
C3 N1 H4 111.5 . .
Zn2 N1 H4 107.6 1_565 .
C3 N1 H5 113.3 . .
Zn2 N1 H5 107.8 1_565 .
H4 N1 H5 100.6 . .

loop_
_geom_bond_atom_site_label_1
_geom_bond_atom_site_label_2
_geom_bond_distance
_geom_bond_site_symmetry_2
Zn1 O1 1.9710(17) .
Zn1 O4 1.9829(17) 4
Zn1 O5 1.9850(18) 3_656
Zn1 O2 2.0968(16) 2_656
Zn1 O4 2.2106(17) 2_646
Zn2 O3 1.9350(17) .
Zn2 O6 1.9825(18) .
Zn2 O2 2.0072(17) 4
Zn2 O1 2.1809(17) 2_656
Zn2 N1 2.227(2) 1_545
P1 O3 1.5147(18) .
P1 O1 1.5439(18) .
P1 O4 1.5444(17) .
P1 O2 1.5551(17) .
O1 Zn2 2.1808(17) 2_646
O2 Zn2 2.0072(17) 4_556
O2 Zn1 2.0968(16) 2_646
O4 Zn1 1.9828(17) 4_556
O4 Zn1 2.2106(17) 2_656
O5 C1 1.266(3) .
O5 Zn1 1.9851(18) 3_656
O6 C1 1.263(3) .
O7 C8 1.259(3) .
O7 H6 0.7958 .
O8 C8 1.264(3) .
C1 C2 1.499(4) .
C2 C7 1.399(4) .
C2 C3 1.412(4) .
C3 C4 1.394(4) .
C3 N1 1.425(3) .
C4 C5 1.394(4) .
C4 H1 1.0114 .
C5 C6 1.393(4) .
C5 C8 1.491(4) .
C6 C7 1.385(4) .
C6 H2 1.0403 .
C7 H3 0.9541 .
N1 Zn2 2.227(2) 1_565
N1 H4 0.9044 .
N1 H5 0.8878 .
